data_1545901
loop_
_publ_author_name
'Zhang, Chen'
'Li, Fangqiong'
'Yu, Yan'
'Huang, Anbang'
'He, Ping'
'Lei, Ming'
'Wang, Jianmin'
'Huang, Longbin'
'Liu, Zhenhong'
'Liu, Jianyu'
'Wei, Yonggang'

_publ_section_title
;
 Design, Synthesis, and Evaluation of a Series of Novel Benzocyclobutene
 Derivatives as General Anesthetics.
;
_journal_name_full 'Journal of medicinal chemistry'
_journal_paper_doi 10.1021/acs.jmedchem.7b00253
_journal_year 2017
_chemical_absolute_configuration unk
_chemical_formula_moiety 'C22 H28 O4'
_chemical_formula_sum 'C22 H28 O4'
_chemical_formula_weight 356.44
_chemical_name_systematic
;
 ? 
;
_space_group_crystal_system orthorhombic
_space_group_IT_number 19
_space_group_name_Hall 'P 2ac 2ab'
_space_group_name_H-M_alt 'P 21 21 21'
_symmetry_space_group_name_Hall 'P 2ac 2ab'
_symmetry_space_group_name_H-M 'P 21 21 21'
_atom_sites_solution_hydrogens geom
_atom_sites_solution_primary iterative
_audit_creation_date 2016-06-16
_audit_creation_method
;
Olex2 1.2
(compiled 2016.02.19 svn.r3266 for OlexSys, GUI svn.r5155)
;
_audit_update_record
;
2016-09-27 deposited with the CCDC.
2017-02-15 downloaded from the CCDC.
;
_cell_angle_alpha 90
_cell_angle_beta 90
_cell_angle_gamma 90
_cell_formula_units_Z 4
_cell_length_a 6.1077(7)
_cell_length_b 15.287(2)
_cell_length_c 21.901(2)
_cell_measurement_reflns_used 1682
_cell_measurement_temperature 293(2)
_cell_measurement_theta_max 22.7570
_cell_measurement_theta_min 3.4500
_cell_volume 2044.9(4)
_computing_cell_refinement
;
CrysAlisPro, Agilent Technologies,
Version 1.171.37.35 (release 13-08-2014 CrysAlis171 .NET)
(compiled Aug 13 2014,18:06:01)
;
_computing_data_collection
;
CrysAlisPro, Agilent Technologies,
Version 1.171.37.35 (release 13-08-2014 CrysAlis171 .NET)
(compiled Aug 13 2014,18:06:01)
;
_computing_data_reduction
;
CrysAlisPro, Agilent Technologies,
Version 1.171.37.35 (release 13-08-2014 CrysAlis171 .NET)
(compiled Aug 13 2014,18:06:01)
;
_computing_molecular_graphics 'Olex2 (Dolomanov et al., 2009)'
_computing_publication_material 'Olex2 (Dolomanov et al., 2009)'
_computing_structure_refinement 'ShelXL (Sheldrick, 2015)'
_computing_structure_solution 'olex2.solve (Bourhis et al., 2015)'
_diffrn_ambient_temperature 293.15
_diffrn_detector 'CCD plate'
_diffrn_detector_area_resol_mean 16.0874
_diffrn_detector_type Eos
_diffrn_measured_fraction_theta_full 0.997
_diffrn_measured_fraction_theta_max 0.998
_diffrn_measurement_details
;
#__ type_ start__ end____ width___ exp.time_
  1 omega  -43.00  -16.00   1.0000   10.0000
omega____ theta____ kappa____ phi______ frames
    -       16.6856  -57.0000 -120.0000 27

#__ type_ start__ end____ width___ exp.time_
  2 omega  -21.00    6.00   1.0000   10.0000
omega____ theta____ kappa____ phi______ frames
    -      -14.9669  -99.0000 -120.0000 27

#__ type_ start__ end____ width___ exp.time_
  3 omega  -78.00    2.00   1.0000   10.0000
omega____ theta____ kappa____ phi______ frames
    -      -14.9669  -19.0000 -180.0000 80

#__ type_ start__ end____ width___ exp.time_
  4 omega  -10.00   27.00   1.0000   10.0000
omega____ theta____ kappa____ phi______ frames
    -       16.6856   77.0000   60.0000 37
;
_diffrn_measurement_device 'four-circle diffractometer'
_diffrn_measurement_device_type 'Xcalibur, Eos'
_diffrn_measurement_method '\w scans'
_diffrn_orient_matrix_UB_11 -0.0412487000
_diffrn_orient_matrix_UB_12 0.0035038000
_diffrn_orient_matrix_UB_13 0.0301871000
_diffrn_orient_matrix_UB_21 0.0258742000
_diffrn_orient_matrix_UB_22 -0.0445676000
_diffrn_orient_matrix_UB_23 0.0052933000
_diffrn_orient_matrix_UB_31 0.1054146000
_diffrn_orient_matrix_UB_32 0.0123842000
_diffrn_orient_matrix_UB_33 0.0105039000
_diffrn_radiation_monochromator graphite
_diffrn_radiation_probe x-ray
_diffrn_radiation_type MoK\a
_diffrn_radiation_wavelength 0.71073
_diffrn_reflns_av_R_equivalents 0.0543
_diffrn_reflns_av_unetI/netI 0.0824
_diffrn_reflns_Laue_measured_fraction_full 0.997
_diffrn_reflns_Laue_measured_fraction_max 0.998
_diffrn_reflns_limit_h_max 5
_diffrn_reflns_limit_h_min -7
_diffrn_reflns_limit_k_max 17
_diffrn_reflns_limit_k_min -19
_diffrn_reflns_limit_l_max 24
_diffrn_reflns_limit_l_min -27
_diffrn_reflns_number 7051
_diffrn_reflns_point_group_measured_fraction_full 0.953
_diffrn_reflns_point_group_measured_fraction_max 0.940
_diffrn_reflns_theta_full 25.242
_diffrn_reflns_theta_max 26.371
_diffrn_reflns_theta_min 3.092
_diffrn_source 'Enhance (Mo) X-ray Source'
_exptl_absorpt_coefficient_mu 0.078
_exptl_absorpt_correction_T_max 1.00000
_exptl_absorpt_correction_T_min 0.56632
_exptl_absorpt_correction_type multi-scan
_exptl_absorpt_process_details
;
CrysAlisPro, Agilent Technologies,
Version 1.171.37.35 (release 13-08-2014 CrysAlis171 .NET)
(compiled Aug 13 2014,18:06:01)
Empirical absorption correction using spherical harmonics,
 implemented in SCALE3 ABSPACK scaling algorithm.
;
_exptl_crystal_density_diffrn 1.158
_exptl_crystal_density_method 'not measured'
_exptl_crystal_description block
_exptl_crystal_F_000 768
_exptl_crystal_size_max 0.4
_exptl_crystal_size_mid 0.3
_exptl_crystal_size_min 0.2
_refine_diff_density_max 0.207
_refine_diff_density_min -0.202
_refine_diff_density_rms 0.051
_refine_ls_abs_structure_details
;
 Flack x determined using 689 quotients [(I+)-(I-)]/[(I+)+(I-)]
 (Parsons and Flack (2004), Acta Cryst. A60, s61).
;
_refine_ls_abs_structure_Flack 3.1(10)
_refine_ls_extinction_method none
_refine_ls_goodness_of_fit_ref 1.045
_refine_ls_hydrogen_treatment constr
_refine_ls_matrix_type full
_refine_ls_number_parameters 241
_refine_ls_number_reflns 3946
_refine_ls_number_restraints 0
_refine_ls_restrained_S_all 1.045
_refine_ls_R_factor_all 0.1090
_refine_ls_R_factor_gt 0.0720
_refine_ls_shift/su_max 0.001
_refine_ls_shift/su_mean 0.000
_refine_ls_structure_factor_coef Fsqd
_refine_ls_weighting_details
;
 w=1/[\s^2^(Fo^2^)+(0.0847P)^2^+0.0711P]
 where P=(Fo^2^+2Fc^2^)/3
;
_refine_ls_weighting_scheme calc
_refine_ls_wR_factor_gt 0.1654
_refine_ls_wR_factor_ref 0.2010
_reflns_Friedel_coverage 0.627
_reflns_Friedel_fraction_full 0.891
_reflns_Friedel_fraction_max 0.860
_reflns_number_gt 2475
_reflns_number_total 3946
_reflns_threshold_expression 'I > 2\s(I)'
_cod_data_source_file jm7b00253_si_004.cif
_cod_data_source_block 160526_s1_hsk_hp
_cod_database_code 1545901
_shelxl_version_number 2013-2
_chemical_oxdiff_formula c12h12o2
_shelx_space_group_comment
;
The symmetry employed for this shelxl refinement is uniquely defined
by the following loop, which should always be used as a source of
symmetry information in preference to the above space-group names.
They are only intended as comments.
;
_shelx_estimated_absorpt_t_max 0.985
_shelx_estimated_absorpt_t_min 0.969
_reflns_odcompleteness_completeness 99.67
_reflns_odcompleteness_iscentric 1
_reflns_odcompleteness_theta 26.32
_olex2_refinement_description
;
1. Fixed Uiso
 At 1.2 times of:
  All C(H) groups, All C(H,H) groups
 At 1.5 times of:
  All C(H,H,H) groups
2.a Ternary CH refined with riding coordinates:
 C13(H13), C20(H20)
2.b Secondary CH2 refined with riding coordinates:
 C2(H2A,H2B), C3(H3A,H3B), C14(H14A,H14B)
2.c Aromatic/amide H refined with riding coordinates:
 C16(H16), C17(H17)
2.d Idealised Me refined as rotating group:
 C7(H7A,H7B,H7C), C8(H8A,H8B,H8C), C9(H9A,H9B,H9C), C19(H19A,H19B,H19C),
 C21(H21A,H21B,H21C), C22(H22A,H22B,H22C)
;
_olex2_submission_special_instructions 'No special instructions were received'

loop_
_space_group_symop_operation_xyz
'x, y, z'
'-x+1/2, -y, z+1/2'
'x+1/2, -y+1/2, -z'
'-x, y+1/2, -z+1/2'

loop_
_atom_site_label
_atom_site_type_symbol
_atom_site_fract_x
_atom_site_fract_y
_atom_site_fract_z
_atom_site_U_iso_or_equiv
_atom_site_adp_type
_atom_site_occupancy
_atom_site_site_symmetry_order
_atom_site_calc_flag
_atom_site_refinement_flags_posn
O1 O -0.0984(5) -0.4388(2) -0.62885(13) 0.0527(8) Uani 1 1 d .
O2 O -0.0509(6) -0.4530(3) -0.52813(18) 0.0954(15) Uani 1 1 d .
O3 O -0.0030(5) -0.3921(3) -0.74252(17) 0.0762(12) Uani 1 1 d .
O4 O -0.3486(4) -0.3533(2) -0.76362(14) 0.0522(8) Uani 1 1 d .
C1 C -0.2819(6) -0.4079(3) -0.6662(2) 0.0457(10) Uani 1 1 d .
C2 C -0.4512(8) -0.4818(3) -0.6650(2) 0.0569(13) Uani 1 1 d .
H2A H -0.3852 -0.5378 -0.6750 0.068 Uiso 1 1 calc R
H2B H -0.5712 -0.4704 -0.6929 0.068 Uiso 1 1 calc R
C3 C -0.5271(8) -0.4788(4) -0.5982(2) 0.0678(15) Uani 1 1 d .
H3A H -0.4909 -0.5328 -0.5773 0.081 Uiso 1 1 calc R
H3B H -0.6839 -0.4694 -0.5957 0.081 Uiso 1 1 calc R
C4 C -0.3997(7) -0.4001(4) -0.5701(2) 0.0558(12) Uani 1 1 d .
C5 C -0.1691(7) -0.4327(4) -0.5700(2) 0.0603(14) Uani 1 1 d .
C6 C -0.3843(7) -0.3357(3) -0.6251(2) 0.0489(11) Uani 1 1 d .
C7 C -0.4800(10) -0.3661(4) -0.5095(3) 0.088(2) Uani 1 1 d .
H7A H -0.6317 -0.3503 -0.5128 0.132 Uiso 1 1 calc GR
H7B H -0.3961 -0.3156 -0.4981 0.132 Uiso 1 1 calc GR
H7C H -0.4635 -0.4107 -0.4790 0.132 Uiso 1 1 calc GR
C8 C -0.2279(9) -0.2594(3) -0.6140(2) 0.0641(14) Uani 1 1 d .
H8A H -0.2060 -0.2280 -0.6515 0.096 Uiso 1 1 calc GR
H8B H -0.0901 -0.2815 -0.5996 0.096 Uiso 1 1 calc GR
H8C H -0.2894 -0.2209 -0.5839 0.096 Uiso 1 1 calc GR
C9 C -0.6020(8) -0.3002(4) -0.6470(3) 0.0686(15) Uani 1 1 d .
H9A H -0.5812 -0.2687 -0.6844 0.103 Uiso 1 1 calc GR
H9B H -0.6613 -0.2616 -0.6166 0.103 Uiso 1 1 calc GR
H9C H -0.7017 -0.3478 -0.6537 0.103 Uiso 1 1 calc GR
C10 C -0.1899(7) -0.3843(3) -0.7271(2) 0.0477(11) Uani 1 1 d .
C11 C -0.2992(8) -0.3309(3) -0.8244(2) 0.0510(11) Uani 1 1 d .
C12 C -0.1494(9) -0.2686(3) -0.8403(2) 0.0587(13) Uani 1 1 d .
C13 C 0.0173(10) -0.2045(4) -0.8163(3) 0.0750(17) Uani 1 1 d .
H13 H 0.1444 -0.2344 -0.7987 0.090 Uiso 1 1 calc R
C14 C 0.0578(14) -0.1785(4) -0.8859(3) 0.101(2) Uani 1 1 d .
H14A H 0.0178 -0.1188 -0.8960 0.122 Uiso 1 1 calc R
H14B H 0.2024 -0.1931 -0.9012 0.122 Uiso 1 1 calc R
C15 C -0.1174(12) -0.2459(4) -0.9003(3) 0.0802(18) Uani 1 1 d .
C16 C -0.2293(13) -0.2861(4) -0.9466(3) 0.097(2) Uani 1 1 d .
H16 H -0.2050 -0.2713 -0.9873 0.117 Uiso 1 1 calc R
C17 C -0.3794(11) -0.3495(4) -0.9307(3) 0.0795(17) Uani 1 1 d .
H17 H -0.4586 -0.3769 -0.9615 0.095 Uiso 1 1 calc R
C18 C -0.4179(8) -0.3744(3) -0.8699(2) 0.0608(13) Uani 1 1 d .
C19 C -0.0653(14) -0.1330(4) -0.7752(3) 0.115(3) Uani 1 1 d .
H19A H -0.1067 -0.1575 -0.7365 0.173 Uiso 1 1 calc GR
H19B H -0.1901 -0.1055 -0.7936 0.173 Uiso 1 1 calc GR
H19C H 0.0482 -0.0904 -0.7692 0.173 Uiso 1 1 calc GR
C20 C -0.5761(10) -0.4470(4) -0.8537(3) 0.0762(17) Uani 1 1 d .
H20 H -0.6389 -0.4333 -0.8137 0.091 Uiso 1 1 calc R
C21 C -0.7643(11) -0.4587(5) -0.8982(3) 0.115(3) Uani 1 1 d .
H21A H -0.8603 -0.5038 -0.8835 0.173 Uiso 1 1 calc GR
H21B H -0.7079 -0.4749 -0.9375 0.173 Uiso 1 1 calc GR
H21C H -0.8439 -0.4048 -0.9016 0.173 Uiso 1 1 calc GR
C22 C -0.4503(13) -0.5328(4) -0.8476(3) 0.104(2) Uani 1 1 d .
H22A H -0.3225 -0.5236 -0.8230 0.156 Uiso 1 1 calc GR
H22B H -0.4071 -0.5529 -0.8874 0.156 Uiso 1 1 calc GR
H22C H -0.5423 -0.5759 -0.8287 0.156 Uiso 1 1 calc GR

loop_
_atom_site_aniso_label
_atom_site_aniso_U_11
_atom_site_aniso_U_22
_atom_site_aniso_U_33
_atom_site_aniso_U_23
_atom_site_aniso_U_13
_atom_site_aniso_U_12
O1 0.0385(15) 0.075(2) 0.0445(17) 0.0114(16) 0.0075(15) 0.0135(15)
O2 0.067(2) 0.158(4) 0.061(2) 0.038(3) -0.002(2) 0.019(3)
O3 0.0522(18) 0.118(3) 0.059(2) 0.019(2) 0.0129(17) 0.0188(19)
O4 0.0472(17) 0.069(2) 0.0407(18) 0.0004(16) -0.0039(14) -0.0014(15)
C1 0.038(2) 0.056(2) 0.043(2) 0.002(2) 0.004(2) 0.002(2)
C2 0.053(3) 0.061(3) 0.057(3) -0.007(3) 0.010(2) -0.013(2)
C3 0.051(3) 0.086(4) 0.066(3) 0.006(3) 0.013(3) -0.008(3)
C4 0.041(2) 0.084(3) 0.043(2) -0.001(3) 0.007(2) 0.001(2)
C5 0.041(2) 0.091(4) 0.049(3) 0.011(3) 0.005(2) 0.004(2)
C6 0.035(2) 0.056(3) 0.055(3) -0.009(2) 0.000(2) 0.001(2)
C7 0.066(3) 0.134(6) 0.064(4) -0.014(4) 0.018(3) 0.004(4)
C8 0.067(3) 0.064(3) 0.062(3) -0.020(3) -0.004(3) -0.005(3)
C9 0.047(2) 0.083(3) 0.076(4) -0.008(3) 0.003(3) 0.022(3)
C10 0.044(2) 0.051(3) 0.047(2) -0.007(2) 0.002(2) 0.0010(19)
C11 0.056(3) 0.058(3) 0.040(3) -0.001(2) -0.006(2) -0.002(2)
C12 0.076(3) 0.052(3) 0.048(3) 0.005(2) 0.000(3) -0.009(2)
C13 0.095(4) 0.069(3) 0.061(3) 0.003(3) 0.000(3) -0.031(3)
C14 0.142(6) 0.088(4) 0.074(4) 0.009(4) 0.020(4) -0.038(5)
C15 0.115(5) 0.071(3) 0.055(3) 0.003(3) 0.004(4) -0.030(4)
C16 0.141(6) 0.093(5) 0.058(4) 0.011(4) 0.001(4) -0.022(5)
C17 0.096(4) 0.092(4) 0.051(3) -0.009(3) -0.014(3) -0.011(4)
C18 0.061(3) 0.071(3) 0.050(3) -0.002(3) -0.006(3) 0.001(3)
C19 0.169(7) 0.078(4) 0.099(5) -0.025(4) 0.032(5) -0.045(5)
C20 0.074(3) 0.095(4) 0.060(3) -0.024(3) 0.012(3) -0.025(3)
C21 0.077(4) 0.162(7) 0.108(5) -0.049(5) -0.010(4) -0.024(5)
C22 0.115(5) 0.076(4) 0.121(6) 0.002(4) 0.003(5) -0.020(4)

loop_
_atom_type_symbol
_atom_type_description
_atom_type_scat_dispersion_real
_atom_type_scat_dispersion_imag
_atom_type_scat_source
C C 0.0033 0.0016 'International Tables Vol C Tables 4.2.6.8 and 6.1.1.4'
H H 0.0000 0.0000 'International Tables Vol C Tables 4.2.6.8 and 6.1.1.4'
O O 0.0106 0.0060 'International Tables Vol C Tables 4.2.6.8 and 6.1.1.4'

loop_
_geom_angle_atom_site_label_1
_geom_angle_atom_site_label_2
_geom_angle_atom_site_label_3
_geom_angle
C5 O1 C1 105.3(3)
C10 O4 C11 119.6(3)
O1 C1 C2 105.6(4)
O1 C1 C6 102.4(3)
O1 C1 C10 106.8(3)
C2 C1 C6 104.0(3)
C10 C1 C2 116.6(4)
C10 C1 C6 119.8(4)
C1 C2 C3 101.4(4)
C2 C3 C4 104.4(4)
C5 C4 C3 102.4(4)
C5 C4 C6 98.9(4)
C5 C4 C7 114.8(4)
C6 C4 C3 102.3(4)
C7 C4 C3 116.8(4)
C7 C4 C6 118.8(4)
O1 C5 C4 108.6(4)
O2 C5 O1 120.7(4)
O2 C5 C4 130.6(5)
C1 C6 C4 91.3(3)
C8 C6 C1 112.5(4)
C8 C6 C4 113.4(4)
C9 C6 C1 115.2(4)
C9 C6 C4 114.7(4)
C9 C6 C8 109.0(4)
O3 C10 O4 123.9(5)
O3 C10 C1 125.9(4)
O4 C10 C1 110.2(3)
C12 C11 O4 123.7(4)
C12 C11 C18 119.8(4)
C18 C11 O4 116.5(4)
C11 C12 C13 144.8(5)
C11 C12 C15 121.0(5)
C15 C12 C13 94.2(4)
C12 C13 C14 86.2(4)
C19 C13 C12 117.1(5)
C19 C13 C14 116.3(5)
C15 C14 C13 85.4(4)
C12 C15 C14 94.1(5)
C16 C15 C12 121.7(5)
C16 C15 C14 144.2(6)
C15 C16 C17 117.4(6)
C16 C17 C18 122.9(6)
C11 C18 C17 117.3(5)
C11 C18 C20 120.8(5)
C17 C18 C20 121.9(5)
C18 C20 C21 114.8(5)
C18 C20 C22 109.2(5)
C21 C20 C22 109.7(6)

loop_
_geom_bond_atom_site_label_1
_geom_bond_atom_site_label_2
_geom_bond_distance
O1 C1 1.465(5)
O1 C5 1.363(6)
O2 C5 1.207(6)
O3 C10 1.196(5)
O4 C10 1.342(5)
O4 C11 1.407(5)
C1 C2 1.533(6)
C1 C6 1.554(6)
C1 C10 1.493(6)
C2 C3 1.536(7)
C3 C4 1.559(7)
C4 C5 1.494(6)
C4 C6 1.559(7)
C4 C7 1.508(7)
C6 C8 1.527(6)
C6 C9 1.514(6)
C11 C12 1.365(6)
C11 C18 1.401(7)
C12 C13 1.507(7)
C12 C15 1.375(7)
C13 C14 1.595(8)
C13 C19 1.503(8)
C14 C15 1.519(9)
C15 C16 1.368(8)
C16 C17 1.379(8)
C17 C18 1.404(7)
C18 C20 1.513(7)
C20 C21 1.516(8)
C20 C22 1.526(9)
